data_4077540
loop_
_publ_author_name
'Cabeza, Javier A.'
'del R\'io, Ignacio'
'Grepioni, Fabrizia'
'Riera, V\'ictor'

_publ_section_title
;
 Approaches to Triosmium Carbonyl Cluster Compounds Derived from
 Benzophenone Imine. Characterization of Terminal Imino, Bridging Amido,
 and Orthometalated Imino Derivatives
;
_journal_issue 22
_journal_name_full Organometallics
_journal_page_first 4643
_journal_paper_doi 10.1021/om0004139
_journal_volume 19
_journal_year 2000
_chemical_formula_sum 'C23 H11 N O10 Os3'
_chemical_formula_weight 1031.93
_chemical_name_systematic
;
 ?
;
_space_group_IT_number 14
_symmetry_cell_setting monoclinic
_symmetry_space_group_name_Hall '-P 2yn'
_symmetry_space_group_name_H-M 'P 1 21/n 1'
_atom_sites_solution_hydrogens geom
_atom_sites_solution_primary direct
_atom_sites_solution_secondary difmap
_audit_creation_method SHELXL-97
_cell_angle_alpha 90.00
_cell_angle_beta 108.97(8)
_cell_angle_gamma 90.00
_cell_formula_units_Z 4
_cell_length_a 13.000(10)
_cell_length_b 12.548(7)
_cell_length_c 16.360(10)
_cell_measurement_temperature 293(2)
_cell_volume 2524(3)
_computing_structure_refinement 'SHELXL-97 (Sheldrick, 1997)'
_computing_structure_solution 'SHELXS-97 (Sheldrick, 1990)'
_diffrn_ambient_temperature 293(2)
_diffrn_measured_fraction_theta_full 0.997
_diffrn_measured_fraction_theta_max 0.997
_diffrn_radiation_monochromator graphite
_diffrn_radiation_source 'fine-focus sealed tube'
_diffrn_radiation_type MoK\a
_diffrn_radiation_wavelength 0.71073
_diffrn_reflns_av_R_equivalents 0.0245
_diffrn_reflns_av_sigmaI/netI 0.0271
_diffrn_reflns_limit_h_max 14
_diffrn_reflns_limit_h_min -15
_diffrn_reflns_limit_k_max 14
_diffrn_reflns_limit_k_min 0
_diffrn_reflns_limit_l_max 19
_diffrn_reflns_limit_l_min 0
_diffrn_reflns_number 4594
_diffrn_reflns_theta_full 24.97
_diffrn_reflns_theta_max 24.97
_diffrn_reflns_theta_min 3.03
_exptl_absorpt_coefficient_mu 15.123
_exptl_absorpt_correction_T_max 1.00
_exptl_absorpt_correction_T_min 0.69
_exptl_absorpt_correction_type psi-scan
_exptl_crystal_density_diffrn 2.716
_exptl_crystal_density_method 'not measured'
_exptl_crystal_F_000 1856
_refine_diff_density_max 1.379
_refine_diff_density_min -1.438
_refine_diff_density_rms 0.223
_refine_ls_extinction_method none
_refine_ls_goodness_of_fit_ref 1.018
_refine_ls_hydrogen_treatment mixed
_refine_ls_matrix_type full
_refine_ls_number_parameters 334
_refine_ls_number_reflns 4432
_refine_ls_number_restraints 0
_refine_ls_restrained_S_all 1.018
_refine_ls_R_factor_all 0.0486
_refine_ls_R_factor_gt 0.0349
_refine_ls_shift/su_max 0.001
_refine_ls_shift/su_mean 0.000
_refine_ls_structure_factor_coef Fsqd
_refine_ls_weighting_details 'calc w=1/[\s^2^(Fo^2^)+(0.0653P)^2^+0.0000P] where P=(Fo^2^+2Fc^2^)/3'
_refine_ls_weighting_scheme calc
_refine_ls_wR_factor_gt 0.0876
_refine_ls_wR_factor_ref 0.0931
_reflns_number_gt 3542
_reflns_number_total 4432
_reflns_threshold_expression >2sigma(I)
_cod_data_source_file om0004139.cif
_cod_data_source_block 4
_cod_depositor_comments
;
The following automatic conversions were performed:

'_symmetry_cell_setting' value 'Monoclinic' changed to 'monoclinic'
according to /home/saulius/struct/CIF-dictionaries/cif_core.dic
dictionary named 'cif_core.dic' version 2.4.2 from
2011-04-26.

'_exptl_absorpt_correction_type' value 'Psi-scan'
changed to 'psi-scan' according to
/home/saulius/struct/CIF-dictionaries/cif_core.dic dictionary named
'cif_core.dic' version 2.4.2 from 2011-04-26.

Automatic conversion script
Id: cif_fix_values 1715 2011-07-08 13:25:40Z adriana 
;
_cod_original_sg_symbol_H-M P2(1)/n
_cod_database_code 4077540

loop_
_symmetry_equiv_pos_as_xyz
'x, y, z'
'-x+1/2, y+1/2, -z+1/2'
'-x, -y, -z'
'x-1/2, -y-1/2, z-1/2'

loop_
_atom_site_label
_atom_site_type_symbol
_atom_site_fract_x
_atom_site_fract_y
_atom_site_fract_z
_atom_site_U_iso_or_equiv
_atom_site_adp_type
_atom_site_occupancy
_atom_site_symmetry_multiplicity
_atom_site_calc_flag
_atom_site_refinement_flags
Os1 Os 0.44342(3) 0.91958(3) 0.14617(2) 0.03424(12) Uani 1 1 d .
Os2 Os 0.23812(3) 0.88782(3) -0.00681(2) 0.03391(12) Uani 1 1 d .
Os3 Os 0.23145(3) 0.91025(3) 0.16793(2) 0.03866(12) Uani 1 1 d .
H120 H 0.3856 0.9160 0.0267 0.050 Uiso 1 1 d .
C1 C 0.5711(9) 0.8924(8) 0.1226(6) 0.046(2) Uani 1 1 d .
O1 O 0.6464(7) 0.8651(8) 0.1070(7) 0.082(3) Uani 1 1 d .
C2 C 0.4489(9) 0.7807(8) 0.1906(7) 0.048(2) Uani 1 1 d .
O2 O 0.4616(7) 0.6989(6) 0.2233(6) 0.075(3) Uani 1 1 d .
C3 C 0.2883(9) 0.7390(8) 0.0061(6) 0.046(2) Uani 1 1 d .
O3 O 0.3222(7) 0.6562(6) 0.0124(5) 0.067(2) Uani 1 1 d .
C4 C 0.0853(9) 0.8522(8) -0.0345(7) 0.045(2) Uani 1 1 d .
O4 O -0.0016(7) 0.8321(7) -0.0505(6) 0.076(3) Uani 1 1 d .
C5 C 0.2390(8) 0.8906(8) -0.1232(6) 0.041(2) Uani 1 1 d .
O5 O 0.2371(8) 0.8935(7) -0.1928(5) 0.076(3) Uani 1 1 d .
C6 C 0.2102(8) 1.0428(8) -0.0097(6) 0.040(2) Uani 1 1 d .
O6 O 0.1948(6) 1.1301(5) -0.0140(5) 0.0532(18) Uani 1 1 d .
C7 C 0.2914(8) 0.9022(8) 0.2901(7) 0.045(2) Uani 1 1 d .
O7 O 0.3241(8) 0.8975(7) 0.3623(5) 0.074(3) Uani 1 1 d .
C8 C 0.0808(9) 0.9306(9) 0.1589(7) 0.048(3) Uani 1 1 d .
O8 O -0.0022(7) 0.9466(7) 0.1596(6) 0.070(2) Uani 1 1 d .
C9 C 0.2160(9) 0.7565(8) 0.1558(6) 0.051(3) Uani 1 1 d .
O9 O 0.2012(9) 0.6685(7) 0.1453(6) 0.082(3) Uani 1 1 d .
C10 C 0.2573(9) 1.0627(9) 0.1703(6) 0.047(2) Uani 1 1 d .
O10 O 0.2649(7) 1.1521(6) 0.1734(5) 0.061(2) Uani 1 1 d .
N1 N 0.4494(6) 1.0835(6) 0.1181(5) 0.0371(18) Uani 1 1 d .
H1 H 0.4190 1.1070 0.0660 0.090 Uiso 1 1 d .
C11 C 0.4999(7) 1.1483(7) 0.1802(6) 0.038(2) Uani 1 1 d .
C12 C 0.5139(8) 1.2620(7) 0.1605(6) 0.043(2) Uani 1 1 d .
C13 C 0.4286(9) 1.3187(9) 0.1055(8) 0.062(3) Uani 1 1 d .
H13 H 0.3613 1.2860 0.0814 0.074 Uiso 1 1 calc R
C14 C 0.4422(14) 1.4224(10) 0.0863(10) 0.080(4) Uani 1 1 d .
H14 H 0.3842 1.4607 0.0497 0.096 Uiso 1 1 calc R
C15 C 0.5423(14) 1.4702(10) 0.1214(10) 0.081(4) Uani 1 1 d .
H15 H 0.5517 1.5410 0.1086 0.097 Uiso 1 1 calc R
C16 C 0.6250(13) 1.4161(9) 0.1731(9) 0.071(4) Uani 1 1 d .
H16 H 0.6927 1.4488 0.1943 0.085 Uiso 1 1 calc R
C17 C 0.6137(9) 1.3106(8) 0.1970(7) 0.054(3) Uani 1 1 d .
H17 H 0.6715 1.2745 0.2360 0.065 Uiso 1 1 calc R
C18 C 0.5354(8) 1.0989(7) 0.2640(6) 0.038(2) Uani 1 1 d .
C19 C 0.5784(9) 1.1582(8) 0.3405(6) 0.050(3) Uani 1 1 d .
H19 H 0.5865 1.2317 0.3383 0.060 Uiso 1 1 calc R
C20 C 0.6080(11) 1.1064(9) 0.4177(7) 0.063(3) Uani 1 1 d .
H20 H 0.6325 1.1452 0.4688 0.076 Uiso 1 1 calc R
C21 C 0.6020(10) 0.9969(10) 0.4210(7) 0.063(3) Uani 1 1 d .
H21 H 0.6267 0.9624 0.4741 0.076 Uiso 1 1 calc R
C22 C 0.5608(9) 0.9389(9) 0.3479(7) 0.054(3) Uani 1 1 d .
H22 H 0.5577 0.8651 0.3520 0.065 Uiso 1 1 calc R
C23 C 0.5226(7) 0.9869(7) 0.2661(6) 0.037(2) Uani 1 1 d .

loop_
_atom_site_aniso_label
_atom_site_aniso_U_11
_atom_site_aniso_U_22
_atom_site_aniso_U_33
_atom_site_aniso_U_23
_atom_site_aniso_U_13
_atom_site_aniso_U_12
Os1 0.0439(2) 0.0245(2) 0.0318(2) 0.00208(13) 0.00889(16) 0.00303(14)
Os2 0.0450(2) 0.0266(2) 0.0292(2) 0.00044(14) 0.01076(16) 0.00162(15)
Os3 0.0516(2) 0.0352(2) 0.0309(2) 0.00149(14) 0.01585(17) -0.00429(16)
C1 0.059(7) 0.041(6) 0.037(5) 0.009(4) 0.014(5) 0.003(5)
O1 0.072(6) 0.085(7) 0.106(8) 0.004(6) 0.053(6) 0.016(5)
C2 0.060(6) 0.035(6) 0.050(6) 0.001(5) 0.022(5) 0.001(5)
O2 0.098(6) 0.031(4) 0.088(6) 0.025(4) 0.021(5) 0.008(4)
C3 0.071(7) 0.036(6) 0.035(5) -0.004(4) 0.023(5) -0.004(5)
O3 0.104(7) 0.032(4) 0.069(5) 0.005(4) 0.035(5) 0.016(4)
C4 0.046(6) 0.046(6) 0.044(6) -0.004(5) 0.016(5) -0.002(5)
O4 0.057(5) 0.072(6) 0.095(7) 0.001(5) 0.020(5) -0.012(4)
C5 0.044(5) 0.045(6) 0.032(5) 0.004(4) 0.013(4) 0.008(4)
O5 0.112(7) 0.079(6) 0.042(5) 0.012(4) 0.032(5) 0.033(5)
C6 0.052(6) 0.038(6) 0.028(5) 0.006(4) 0.010(4) 0.005(4)
O6 0.071(5) 0.030(4) 0.064(5) 0.003(3) 0.029(4) 0.007(3)
C7 0.046(6) 0.053(6) 0.035(6) 0.003(4) 0.013(5) 0.000(5)
O7 0.094(7) 0.083(7) 0.039(5) 0.004(4) 0.014(4) -0.015(5)
C8 0.050(7) 0.051(6) 0.044(6) 0.000(5) 0.018(5) -0.002(5)
O8 0.049(5) 0.091(6) 0.071(6) 0.005(5) 0.019(4) -0.001(5)
C9 0.084(8) 0.035(6) 0.032(5) 0.008(4) 0.016(5) -0.011(5)
O9 0.140(9) 0.042(5) 0.073(6) 0.003(4) 0.047(6) -0.015(5)
C10 0.063(7) 0.044(7) 0.031(5) -0.003(4) 0.013(5) 0.000(5)
O10 0.095(6) 0.040(5) 0.058(5) -0.005(4) 0.039(4) -0.009(4)
N1 0.039(4) 0.032(4) 0.037(4) 0.007(3) 0.008(4) 0.002(3)
C11 0.039(5) 0.026(5) 0.043(5) -0.010(4) 0.007(4) 0.001(4)
C12 0.067(7) 0.024(5) 0.037(5) -0.008(4) 0.018(5) 0.001(4)
C13 0.056(7) 0.040(6) 0.079(8) 0.011(6) 0.008(6) -0.007(5)
C14 0.103(11) 0.041(7) 0.099(11) 0.018(7) 0.037(9) 0.022(7)
C15 0.115(12) 0.038(7) 0.099(11) 0.011(7) 0.048(10) -0.009(8)
C16 0.106(11) 0.037(7) 0.081(10) -0.024(6) 0.044(9) -0.019(7)
C17 0.070(7) 0.032(5) 0.066(7) -0.020(5) 0.030(6) -0.013(5)
C18 0.055(6) 0.026(5) 0.029(5) -0.002(4) 0.008(4) 0.008(4)
C19 0.074(7) 0.030(5) 0.039(6) -0.006(4) 0.009(5) 0.006(5)
C20 0.077(8) 0.060(8) 0.038(6) -0.006(5) 0.000(6) 0.002(6)
C21 0.074(8) 0.066(8) 0.034(6) 0.006(5) -0.004(5) 0.006(6)
C22 0.059(7) 0.049(6) 0.044(6) 0.017(5) 0.004(5) 0.011(5)
C23 0.042(5) 0.036(5) 0.027(5) 0.001(4) 0.003(4) 0.000(4)

loop_
_atom_type_symbol
_atom_type_description
_atom_type_scat_dispersion_real
_atom_type_scat_dispersion_imag
_atom_type_scat_source
C C 0.0033 0.0016 'International Tables Vol C Tables 4.2.6.8 and 6.1.1.4'
H H 0.0000 0.0000 'International Tables Vol C Tables 4.2.6.8 and 6.1.1.4'
N N 0.0061 0.0033 'International Tables Vol C Tables 4.2.6.8 and 6.1.1.4'
O O 0.0106 0.0060 'International Tables Vol C Tables 4.2.6.8 and 6.1.1.4'
Os Os -1.2165 7.6030 'International Tables Vol C Tables 4.2.6.8 and 6.1.1.4'

loop_
_geom_angle_atom_site_label_1
_geom_angle_atom_site_label_2
_geom_angle_atom_site_label_3
_geom_angle
C1 Os1 C2 89.2(4)
C1 Os1 C23 94.0(4)
C2 Os1 C23 93.8(4)
C1 Os1 N1 92.0(4)
C2 Os1 N1 170.4(4)
C23 Os1 N1 76.6(3)
C1 Os1 Os3 166.2(3)
C2 Os1 Os3 80.4(3)
C23 Os1 Os3 95.7(3)
N1 Os1 Os3 99.8(2)
C1 Os1 Os2 114.3(3)
C2 Os1 Os2 96.3(3)
C23 Os1 Os2 150.0(3)
N1 Os1 Os2 91.9(2)
Os3 Os1 Os2 58.57(6)
C5 Os2 C4 96.3(4)
C5 Os2 C3 90.9(4)
C4 Os2 C3 94.9(4)
C5 Os2 C6 91.1(4)
C4 Os2 C6 93.2(4)
C3 Os2 C6 171.5(4)
C5 Os2 Os3 173.3(3)
C4 Os2 Os3 84.1(3)
C3 Os2 Os3 95.8(3)
C6 Os2 Os3 82.2(3)
C5 Os2 Os1 122.1(3)
C4 Os2 Os1 141.5(3)
C3 Os2 Os1 82.2(3)
C6 Os2 Os1 89.7(3)
Os3 Os2 Os1 58.30(6)
C7 Os3 C8 98.4(4)
C7 Os3 C10 91.3(4)
C8 Os3 C10 92.1(5)
C7 Os3 C9 92.8(4)
C8 Os3 C9 93.1(5)
C10 Os3 C9 172.9(5)
C7 Os3 Os1 92.9(3)
C8 Os3 Os1 165.3(3)
C10 Os3 Os1 78.3(3)
C9 Os3 Os1 95.7(3)
C7 Os3 Os2 154.0(3)
C8 Os3 Os2 107.0(3)
C10 Os3 Os2 93.1(3)
C9 Os3 Os2 80.7(3)
Os1 Os3 Os2 63.13(8)
O1 C1 Os1 173.0(10)
O2 C2 Os1 173.4(10)
O3 C3 Os2 175.8(10)
O4 C4 Os2 179.8(12)
O5 C5 Os2 178.3(9)
O6 C6 Os2 177.7(8)
O7 C7 Os3 178.2(10)
O8 C8 Os3 174.5(10)
O9 C9 Os3 176.0(11)
O10 C10 Os3 174.5(10)
C11 N1 Os1 118.9(6)
N1 C11 C18 113.6(8)
N1 C11 C12 119.8(9)
C18 C11 C12 126.6(8)
C13 C12 C17 119.9(10)
C13 C12 C11 120.5(9)
C17 C12 C11 119.6(9)
C14 C13 C12 120.4(12)
C13 C14 C15 119.7(13)
C16 C15 C14 120.4(12)
C15 C16 C17 121.8(13)
C12 C17 C16 117.7(12)
C19 C18 C23 121.3(9)
C19 C18 C11 122.2(8)
C23 C18 C11 116.5(8)
C20 C19 C18 118.9(10)
C19 C20 C21 120.7(10)
C22 C21 C20 120.9(10)
C21 C22 C23 121.8(11)
C22 C23 C18 116.2(9)
C22 C23 Os1 129.8(8)
C18 C23 Os1 114.0(6)

loop_
_geom_bond_atom_site_label_1
_geom_bond_atom_site_label_2
_geom_bond_distance
Os1 C1 1.854(12)
Os1 C2 1.880(10)
Os1 C23 2.076(9)
Os1 N1 2.115(7)
Os1 Os3 2.893(2)
Os1 Os2 3.034(3)
Os2 C5 1.909(10)
Os2 C4 1.940(11)
Os2 C3 1.967(11)
Os2 C6 1.976(10)
Os2 Os3 2.9017(18)
Os3 C7 1.898(10)
Os3 C8 1.933(12)
Os3 C10 1.941(11)
Os3 C9 1.943(11)
C1 O1 1.141(13)
C2 O2 1.145(12)
C3 O3 1.119(12)
C4 O4 1.103(12)
C5 O5 1.131(12)
C6 O6 1.112(12)
C7 O7 1.119(13)
C8 O8 1.101(12)
C9 O9 1.124(13)
C10 O10 1.125(13)
N1 C11 1.300(12)
C11 C18 1.437(13)
C11 C12 1.487(12)
C12 C13 1.376(14)
C12 C17 1.382(14)
C13 C14 1.364(16)
C14 C15 1.38(2)
C15 C16 1.320(19)
C16 C17 1.401(15)
C18 C19 1.406(13)
C18 C23 1.417(12)
C19 C20 1.360(15)
C20 C21 1.378(15)
C21 C22 1.352(15)
C22 C23 1.403(13)
